data_7006032
loop_
_publ_author_name
'Tanabe, Yoshiaki'
'Kajitani, Hidenobu'
'Iwasaki, Masakazu'
'Ishii, Youichi'

_publ_section_title
;
 Synthesis and reactivities of a bis(cyanamido)-capped triruthenium
 complex.
;
_journal_issue 41
_journal_name_full 'Dalton transactions (Cambridge, England : 2003)'
_journal_page_first 4701
_journal_page_last 4707
_journal_paper_doi 10.1039/b708328a
_journal_year 2007
_chemical_formula_moiety 'C74 H90 B N5 P2 Ru3 '
_chemical_formula_sum 'C74 H90 B N5 P2 Ru3'
_chemical_formula_weight 1425.53
_space_group_IT_number 2
_symmetry_cell_setting triclinic
_symmetry_Int_Tables_number 2
_symmetry_space_group_name_Hall '-P 1'
_symmetry_space_group_name_H-M 'P -1'
_cell_angle_alpha 88.780(18)
_cell_angle_beta 88.233(18)
_cell_angle_gamma 86.027(17)
_cell_formula_units_Z 2
_cell_length_a 10.842(4)
_cell_length_b 17.058(6)
_cell_length_c 18.305(5)
_cell_measurement_reflns_used 379
_cell_measurement_temperature 123.1
_cell_measurement_theta_max 27.5
_cell_measurement_theta_min 3.0
_cell_volume 3375(2)
_computing_cell_refinement CrystalClear
_computing_data_collection CrystalClear
_computing_data_reduction CrystalStructure
_computing_publication_material 'CrystalStructure 3.7.0'
_computing_structure_refinement CRYSTALS
_computing_structure_solution 'DIRDIF99 (PATTY)'
_diffrn_detector_area_resol_mean 7.31
_diffrn_measured_fraction_theta_full 0.858
_diffrn_measured_fraction_theta_max 0.858
_diffrn_measurement_device_type 'Rigaku Mercury'
_diffrn_measurement_method \w
_diffrn_radiation_type 'Mo K\a'
_diffrn_radiation_wavelength 0.71070
_diffrn_reflns_av_R_equivalents 0.015
_diffrn_reflns_limit_h_max 14
_diffrn_reflns_limit_h_min -14
_diffrn_reflns_limit_k_max 22
_diffrn_reflns_limit_k_min -19
_diffrn_reflns_limit_l_max 21
_diffrn_reflns_limit_l_min -21
_diffrn_reflns_number 31515
_diffrn_reflns_theta_full 27.48
_diffrn_reflns_theta_max 27.48
_exptl_absorpt_coefficient_mu 0.756
_exptl_absorpt_correction_T_max 0.797
_exptl_absorpt_correction_T_min 0.618
_exptl_absorpt_correction_type multi-scan
_exptl_absorpt_process_details 'Jacobson, R. (1998) Private communication'
_exptl_crystal_colour dark_red
_exptl_crystal_density_diffrn 1.403
_exptl_crystal_density_method 'not measured'
_exptl_crystal_description prism
_exptl_crystal_F_000 1472.00
_exptl_crystal_size_max 0.50
_exptl_crystal_size_mid 0.30
_exptl_crystal_size_min 0.30
_refine_diff_density_max 0.84
_refine_diff_density_min -0.63
_refine_ls_extinction_coef 169(8)
_refine_ls_extinction_method 'Larson (1970) Crystallographic Computing eq. 22'
_refine_ls_goodness_of_fit_ref 1.000
_refine_ls_hydrogen_treatment refall
_refine_ls_number_parameters 857
_refine_ls_number_reflns 10781
_refine_ls_R_factor_gt 0.0306
_refine_ls_shift/su_max 0.0000
_refine_ls_structure_factor_coef F
_refine_ls_weighting_details 'w = 1/[2.2900\s(Fo^2^)]'
_refine_ls_weighting_scheme calc
_refine_ls_wR_factor_ref 0.0350
_reflns_number_gt 10781
_reflns_number_total 13267
_reflns_threshold_expression F^2^>2.0\s(F^2^)
_cod_data_source_file b708328a.txt
_cod_data_source_block '__(PPN)[(Cp*Ru)3(NCN){(NCN)(BEt3)}]'
_cod_original_cell_volume 3375.0(19)
_cod_original_formula_sum 'C74 H90 B N5 P2 Ru3 '
_cod_database_code 7006032

loop_
_symmetry_equiv_pos_site_id
_symmetry_equiv_pos_as_xyz
1 +X,+Y,+Z
2 -X,-Y,-Z

loop_
_atom_site_label
_atom_site_type_symbol
_atom_site_fract_x
_atom_site_fract_y
_atom_site_fract_z
_atom_site_U_iso_or_equiv
_atom_site_adp_type
_atom_site_occupancy
_atom_site_symmetry_multiplicity
_atom_site_calc_flag
_atom_site_refinement_flags
_atom_site_disorder_assembly
_atom_site_disorder_group
Ru(1) Ru 0.17912(2) 0.09729(2) 0.171340(10) 0.00812(6) Uani 1.00 1 d . . .
Ru(2) Ru 0.16577(2) 0.10052(2) 0.326060(10) 0.00884(6) Uani 1.00 1 d . . .
Ru(3) Ru 0.39998(2) 0.07867(2) 0.253470(10) 0.00854(6) Uani 1.00 1 d . . .
P(1) P 0.70104(8) 0.61148(5) 0.15756(4) 0.0104(2) Uani 1.00 1 d . . .
P(2) P 0.66447(8) 0.61125(5) 0.32091(4) 0.0112(2) Uani 1.00 1 d . . .
N(1) N 0.2575(2) 0.16552(16) 0.24744(12) 0.0092(7) Uani 1.00 1 d . . .
N(2) N 0.2809(2) 0.30721(17) 0.24175(13) 0.0146(7) Uani 1.00 1 d . . .
N(3) N 0.2411(2) 0.02095(16) 0.25223(12) 0.0086(6) Uani 1.00 1 d . . .
N(4) N 0.2178(2) -0.12310(18) 0.25306(14) 0.0199(8) Uani 1.00 1 d . . .
N(5) N 0.6562(2) 0.58900(16) 0.23783(12) 0.0125(7) Uani 1.00 1 d . . .
C(1) C 0.2690(2) 0.2406(2) 0.24479(16) 0.0102(8) Uani 1.00 1 d . . .
C(2) C 0.2290(2) -0.0557(2) 0.25316(16) 0.0122(8) Uani 1.00 1 d . . .
C(3) C 0.1235(3) 0.1700(2) 0.07701(16) 0.0131(8) Uani 1.00 1 d . . .
C(4) C 0.0176(3) 0.1417(2) 0.11421(17) 0.0130(8) Uani 1.00 1 d . . .
C(5) C 0.0275(2) 0.0571(2) 0.11423(16) 0.0121(8) Uani 1.00 1 d . . .
C(6) C 0.1407(3) 0.0327(2) 0.07520(16) 0.0129(8) Uani 1.00 1 d . . .
C(7) C 0.2002(3) 0.1029(2) 0.05322(16) 0.0124(8) Uani 1.00 1 d . . .
C(8) C 0.1491(3) 0.2546(2) 0.06605(18) 0.0197(10) Uani 1.00 1 d . . .
C(9) C -0.0924(3) 0.1929(2) 0.14143(18) 0.0198(9) Uani 1.00 1 d . . .
C(10) C -0.0660(3) 0.0029(2) 0.14474(19) 0.0208(10) Uani 1.00 1 d . . .
C(11) C 0.1854(3) -0.0506(2) 0.05990(17) 0.0192(9) Uani 1.00 1 d . . .
C(12) C 0.3175(3) 0.1036(2) 0.00770(17) 0.0180(9) Uani 1.00 1 d . . .
C(13) C 0.0795(3) 0.1770(2) 0.41064(17) 0.0140(9) Uani 1.00 1 d . . .
C(14) C 0.1635(3) 0.1195(2) 0.44299(17) 0.0171(9) Uani 1.00 1 d . . .
C(15) C 0.1237(3) 0.0424(2) 0.42746(17) 0.0187(9) Uani 1.00 1 d . . .
C(16) C 0.0141(3) 0.0540(2) 0.38548(17) 0.0161(9) Uani 1.00 1 d . . .
C(17) C -0.0127(3) 0.1369(2) 0.37477(17) 0.0147(9) Uani 1.00 1 d . . .
C(18) C 0.0850(3) 0.2646(2) 0.4135(2) 0.0250(10) Uani 1.00 1 d . . .
C(19) C 0.2672(3) 0.1381(2) 0.49036(19) 0.0311(12) Uani 1.00 1 d . . .
C(20) C 0.1835(4) -0.0354(2) 0.4516(2) 0.0353(12) Uani 1.00 1 d . . .
C(21) C -0.0606(3) -0.0106(2) 0.3599(2) 0.0296(11) Uani 1.00 1 d . . .
C(22) C -0.1214(3) 0.1760(2) 0.3377(2) 0.0281(11) Uani 1.00 1 d . . .
C(23) C 0.5768(2) 0.1335(2) 0.25077(18) 0.0142(8) Uani 1.00 1 d . . .
C(24) C 0.5593(3) 0.0915(2) 0.31856(17) 0.0152(9) Uani 1.00 1 d . . .
C(25) C 0.5479(3) 0.0099(2) 0.30329(17) 0.0157(9) Uani 1.00 1 d . . .
C(26) C 0.5581(3) 0.0013(2) 0.22540(18) 0.0151(9) Uani 1.00 1 d . . .
C(27) C 0.5755(2) 0.0774(2) 0.19325(17) 0.0122(8) Uani 1.00 1 d . . .
C(28) C 0.5906(3) 0.2194(2) 0.2402(2) 0.0226(10) Uani 1.00 1 d . . .
C(29) C 0.5630(3) 0.1256(2) 0.39353(17) 0.0276(11) Uani 1.00 1 d . . .
C(30) C 0.5351(3) -0.0562(2) 0.35777(19) 0.0287(11) Uani 1.00 1 d . . .
C(31) C 0.5567(3) -0.0749(2) 0.1870(2) 0.0259(11) Uani 1.00 1 d . . .
C(32) C 0.5957(3) 0.0955(2) 0.11331(17) 0.0218(10) Uani 1.00 1 d . . .
C(33) C 0.4082(3) 0.4150(2) 0.29418(17) 0.0210(10) Uani 1.00 1 d . . .
C(34) C 0.3976(3) 0.3794(2) 0.37131(18) 0.0291(11) Uani 1.00 1 d . . .
C(35) C 0.3376(3) 0.4207(2) 0.15404(17) 0.0183(9) Uani 1.00 1 d . . .
C(36) C 0.3641(3) 0.5066(2) 0.13931(19) 0.0255(11) Uani 1.00 1 d . . .
C(37) C 0.1649(3) 0.4428(2) 0.2652(2) 0.0236(10) Uani 1.00 1 d . . .
C(38) C 0.0534(3) 0.4207(2) 0.2224(2) 0.0338(12) Uani 1.00 1 d . . .
C(39) C 0.8361(2) 0.66740(19) 0.15095(16) 0.0110(8) Uani 1.00 1 d . . .
C(40) C 0.8320(3) 0.7431(2) 0.12133(16) 0.0146(9) Uani 1.00 1 d . . .
C(41) C 0.9382(3) 0.7845(2) 0.11800(18) 0.0208(10) Uani 1.00 1 d . . .
C(42) C 1.0472(3) 0.7510(2) 0.14549(18) 0.0209(10) Uani 1.00 1 d . . .
C(43) C 1.0521(3) 0.6756(2) 0.17470(18) 0.0199(9) Uani 1.00 1 d . . .
C(44) C 0.9476(3) 0.6334(2) 0.17759(17) 0.0160(9) Uani 1.00 1 d . . .
C(45) C 0.5802(2) 0.66719(19) 0.11022(16) 0.0114(8) Uani 1.00 1 d . . .
C(46) C 0.5025(3) 0.7208(2) 0.14907(18) 0.0144(9) Uani 1.00 1 d . . .
C(47) C 0.4097(3) 0.7661(2) 0.11417(18) 0.0164(9) Uani 1.00 1 d . . .
C(48) C 0.3946(3) 0.7588(2) 0.04005(18) 0.0185(9) Uani 1.00 1 d . . .
C(49) C 0.4733(3) 0.7057(2) 0.00083(18) 0.0190(9) Uani 1.00 1 d . . .
C(50) C 0.5643(3) 0.6599(2) 0.03525(17) 0.0150(9) Uani 1.00 1 d . . .
C(51) C 0.7434(2) 0.5227(2) 0.10938(17) 0.0119(8) Uani 1.00 1 d . . .
C(52) C 0.8177(3) 0.5248(2) 0.04470(17) 0.0151(9) Uani 1.00 1 d . . .
C(53) C 0.8518(3) 0.4558(2) 0.00892(19) 0.0191(9) Uani 1.00 1 d . . .
C(54) C 0.8163(3) 0.3847(2) 0.0366(2) 0.0220(10) Uani 1.00 1 d . . .
C(55) C 0.7433(3) 0.3822(2) 0.10046(19) 0.0210(10) Uani 1.00 1 d . . .
C(56) C 0.7061(3) 0.4511(2) 0.13552(18) 0.0159(9) Uani 1.00 1 d . . .
C(57) C 0.6896(3) 0.5231(2) 0.37522(17) 0.0148(9) Uani 1.00 1 d . . .
C(58) C 0.7463(3) 0.4570(2) 0.3431(2) 0.0243(10) Uani 1.00 1 d . . .
C(59) C 0.7739(4) 0.3898(2) 0.3847(2) 0.0355(12) Uani 1.00 1 d . . .
C(60) C 0.7440(3) 0.3883(2) 0.4583(2) 0.0322(12) Uani 1.00 1 d . . .
C(61) C 0.6866(3) 0.4541(2) 0.4909(2) 0.0295(11) Uani 1.00 1 d . . .
C(62) C 0.6585(3) 0.5215(2) 0.44973(18) 0.0227(10) Uani 1.00 1 d . . .
C(63) C 0.5252(3) 0.6642(2) 0.35276(17) 0.0123(8) Uani 1.00 1 d . . .
C(64) C 0.4143(3) 0.6557(2) 0.31845(17) 0.0146(9) Uani 1.00 1 d . . .
C(65) C 0.3085(3) 0.7012(2) 0.33911(18) 0.0202(10) Uani 1.00 1 d . . .
C(66) C 0.3130(3) 0.7534(2) 0.39554(18) 0.0202(9) Uani 1.00 1 d . . .
C(67) C 0.4208(3) 0.7607(2) 0.43173(18) 0.0204(10) Uani 1.00 1 d . . .
C(68) C 0.5279(3) 0.7165(2) 0.41097(17) 0.0180(9) Uani 1.00 1 d . . .
C(69) C 0.7867(3) 0.6739(2) 0.33810(16) 0.0134(8) Uani 1.00 1 d . . .
C(70) C 0.8917(3) 0.6476(2) 0.37538(17) 0.0193(9) Uani 1.00 1 d . . .
C(71) C 0.9878(3) 0.6963(2) 0.38104(18) 0.0254(11) Uani 1.00 1 d . . .
C(72) C 0.9801(3) 0.7704(2) 0.34914(18) 0.0234(10) Uani 1.00 1 d . . .
C(73) C 0.8749(3) 0.7976(2) 0.31277(18) 0.0188(9) Uani 1.00 1 d . . .
C(74) C 0.7782(3) 0.7498(2) 0.30772(17) 0.0149(9) Uani 1.00 1 d . . .
B(1) B 0.2977(3) 0.4001(2) 0.2390(2) 0.0173(10) Uani 1.00 1 d . . .
H(1) H 0.0828 0.2869 0.0869 0.024 Uiso 1.00 1 c R . .
H(2) H 0.1570 0.2664 0.0152 0.024 Uiso 1.00 1 c R . .
H(3) H 0.2237 0.2644 0.0891 0.024 Uiso 1.00 1 c R . .
H(4) H -0.1541 0.1608 0.1608 0.024 Uiso 1.00 1 c R . .
H(5) H -0.1249 0.2243 0.1021 0.024 Uiso 1.00 1 c R . .
H(6) H -0.0674 0.2260 0.1786 0.024 Uiso 1.00 1 c R . .
H(7) H -0.0375 -0.0500 0.1358 0.025 Uiso 1.00 1 c R . .
H(8) H -0.1427 0.0144 0.1218 0.025 Uiso 1.00 1 c R . .
H(9) H -0.0768 0.0102 0.1959 0.025 Uiso 1.00 1 c R . .
H(10) H 0.2627 -0.0514 0.0339 0.023 Uiso 1.00 1 c R . .
H(11) H 0.1269 -0.0742 0.0313 0.023 Uiso 1.00 1 c R . .
H(12) H 0.1950 -0.0791 0.1047 0.023 Uiso 1.00 1 c R . .
H(13) H 0.3380 0.1563 -0.0009 0.022 Uiso 1.00 1 c R . .
H(14) H 0.3064 0.0794 -0.0377 0.022 Uiso 1.00 1 c R . .
H(15) H 0.3825 0.0754 0.0328 0.022 Uiso 1.00 1 c R . .
H(16) H 0.1545 0.2766 0.4403 0.030 Uiso 1.00 1 c R . .
H(17) H 0.0116 0.2868 0.4367 0.030 Uiso 1.00 1 c R . .
H(18) H 0.0922 0.2856 0.3652 0.030 Uiso 1.00 1 c R . .
H(19) H 0.3075 0.0906 0.5081 0.037 Uiso 1.00 1 c R . .
H(20) H 0.2352 0.1685 0.5304 0.037 Uiso 1.00 1 c R . .
H(21) H 0.3247 0.1670 0.4626 0.037 Uiso 1.00 1 c R . .
H(22) H 0.1369 -0.0765 0.4354 0.042 Uiso 1.00 1 c R . .
H(23) H 0.1863 -0.0375 0.5035 0.042 Uiso 1.00 1 c R . .
H(24) H 0.2653 -0.0415 0.4314 0.042 Uiso 1.00 1 c R . .
H(25) H -0.1285 0.0115 0.3330 0.036 Uiso 1.00 1 c R . .
H(26) H -0.0905 -0.0393 0.4011 0.036 Uiso 1.00 1 c R . .
H(27) H -0.0100 -0.0449 0.3296 0.036 Uiso 1.00 1 c R . .
H(28) H -0.1176 0.2314 0.3393 0.034 Uiso 1.00 1 c R . .
H(29) H -0.1953 0.1614 0.3618 0.034 Uiso 1.00 1 c R . .
H(30) H -0.1205 0.1603 0.2882 0.034 Uiso 1.00 1 c R . .
H(31) H 0.5997 0.2314 0.1895 0.027 Uiso 1.00 1 c R . .
H(32) H 0.6616 0.2335 0.2646 0.027 Uiso 1.00 1 c R . .
H(33) H 0.5192 0.2480 0.2597 0.027 Uiso 1.00 1 c R . .
H(34) H 0.5720 0.1805 0.3892 0.033 Uiso 1.00 1 c R . .
H(35) H 0.6310 0.1011 0.4189 0.033 Uiso 1.00 1 c R . .
H(36) H 0.4882 0.1166 0.4199 0.033 Uiso 1.00 1 c R . .
H(37) H 0.5320 -0.0360 0.4058 0.034 Uiso 1.00 1 c R . .
H(38) H 0.6040 -0.0934 0.3525 0.034 Uiso 1.00 1 c R . .
H(39) H 0.4611 -0.0810 0.3495 0.034 Uiso 1.00 1 c R . .
H(40) H 0.5482 -0.1163 0.2220 0.031 Uiso 1.00 1 c R . .
H(41) H 0.6319 -0.0842 0.1596 0.031 Uiso 1.00 1 c R . .
H(42) H 0.4891 -0.0728 0.1551 0.031 Uiso 1.00 1 c R . .
H(43) H 0.5945 0.0486 0.0865 0.026 Uiso 1.00 1 c R . .
H(44) H 0.6735 0.1173 0.1057 0.026 Uiso 1.00 1 c R . .
H(45) H 0.5319 0.1322 0.0972 0.026 Uiso 1.00 1 c R . .
H(46) H 0.4113 0.4702 0.2987 0.025 Uiso 1.00 1 c R . .
H(47) H 0.4835 0.3938 0.2723 0.025 Uiso 1.00 1 c R . .
H(48) H 0.3542 0.4162 0.4026 0.035 Uiso 1.00 1 c R . .
H(49) H 0.4781 0.3668 0.3892 0.035 Uiso 1.00 1 c R . .
H(50) H 0.3541 0.3330 0.3701 0.035 Uiso 1.00 1 c R . .
H(51) H 0.2722 0.4084 0.1238 0.022 Uiso 1.00 1 c R . .
H(52) H 0.4101 0.3888 0.1414 0.022 Uiso 1.00 1 c R . .
H(53) H 0.2900 0.5357 0.1261 0.031 Uiso 1.00 1 c R . .
H(54) H 0.4240 0.5095 0.1005 0.031 Uiso 1.00 1 c R . .
H(55) H 0.3949 0.5279 0.1821 0.031 Uiso 1.00 1 c R . .
H(56) H 0.1704 0.4980 0.2602 0.028 Uiso 1.00 1 c R . .
H(57) H 0.1505 0.4292 0.3151 0.028 Uiso 1.00 1 c R . .
H(58) H 0.0415 0.4560 0.1820 0.041 Uiso 1.00 1 c R . .
H(59) H -0.0185 0.4236 0.2535 0.041 Uiso 1.00 1 c R . .
H(60) H 0.0680 0.3686 0.2052 0.041 Uiso 1.00 1 c R . .
H(61) H 0.7567 0.7667 0.1033 0.018 Uiso 1.00 1 c R . .
H(62) H 0.9358 0.8359 0.0968 0.025 Uiso 1.00 1 c R . .
H(63) H 1.1191 0.7798 0.1443 0.025 Uiso 1.00 1 c R . .
H(64) H 1.1277 0.6526 0.1929 0.024 Uiso 1.00 1 c R . .
H(65) H 0.9514 0.5814 0.1976 0.019 Uiso 1.00 1 c R . .
H(66) H 0.5130 0.7265 0.2000 0.017 Uiso 1.00 1 c R . .
H(67) H 0.3565 0.8021 0.1413 0.020 Uiso 1.00 1 c R . .
H(68) H 0.3312 0.7896 0.0160 0.022 Uiso 1.00 1 c R . .
H(69) H 0.4639 0.7012 -0.0503 0.023 Uiso 1.00 1 c R . .
H(70) H 0.6163 0.6232 0.0081 0.018 Uiso 1.00 1 c R . .
H(71) H 0.8441 0.5734 0.0259 0.018 Uiso 1.00 1 c R . .
H(72) H 0.9002 0.4573 -0.0352 0.023 Uiso 1.00 1 c R . .
H(73) H 0.8416 0.3375 0.0122 0.026 Uiso 1.00 1 c R . .
H(74) H 0.7193 0.3333 0.1198 0.025 Uiso 1.00 1 c R . .
H(75) H 0.6541 0.4494 0.1782 0.019 Uiso 1.00 1 c R . .
H(76) H 0.7664 0.4576 0.2923 0.029 Uiso 1.00 1 c R . .
H(77) H 0.8136 0.3446 0.3624 0.043 Uiso 1.00 1 c R . .
H(78) H 0.7629 0.3420 0.4867 0.039 Uiso 1.00 1 c R . .
H(79) H 0.6665 0.4530 0.5418 0.035 Uiso 1.00 1 c R . .
H(80) H 0.6182 0.5665 0.4720 0.027 Uiso 1.00 1 c R . .
H(81) H 0.4111 0.6186 0.2807 0.017 Uiso 1.00 1 c R . .
H(82) H 0.2334 0.6964 0.3147 0.024 Uiso 1.00 1 c R . .
H(83) H 0.2406 0.7848 0.4095 0.024 Uiso 1.00 1 c R . .
H(84) H 0.4219 0.7961 0.4710 0.024 Uiso 1.00 1 c R . .
H(85) H 0.6024 0.7215 0.4359 0.022 Uiso 1.00 1 c R . .
H(86) H 0.8975 0.5964 0.3970 0.023 Uiso 1.00 1 c R . .
H(87) H 1.0593 0.6786 0.4070 0.030 Uiso 1.00 1 c R . .
H(88) H 1.0473 0.8030 0.3521 0.028 Uiso 1.00 1 c R . .
H(89) H 0.8694 0.8489 0.2914 0.023 Uiso 1.00 1 c R . .
H(90) H 0.7054 0.7686 0.2835 0.018 Uiso 1.00 1 c R . .

loop_
_atom_site_aniso_label
_atom_site_aniso_U_11
_atom_site_aniso_U_22
_atom_site_aniso_U_33
_atom_site_aniso_U_12
_atom_site_aniso_U_13
_atom_site_aniso_U_23
Ru(1) 0.00855(13) 0.00778(13) 0.00805(13) -0.00039(10) -0.00118(10) -0.00012(10)
Ru(2) 0.00907(13) 0.00900(13) 0.00845(13) -0.00120(11) 0.00103(10) -0.00046(10)
Ru(3) 0.00759(12) 0.00953(13) 0.00845(13) -0.00028(10) -0.00051(10) 0.00021(10)
P(1) 0.0115(4) 0.0081(4) 0.0115(4) -0.0013(3) -0.0006(3) 0.0001(3)
P(2) 0.0112(4) 0.0116(4) 0.0109(4) -0.0010(3) -0.0012(3) 0.0007(3)
N(1) 0.0090(14) 0.0103(14) 0.0083(13) -0.0008(11) 0.0008(10) -0.0009(10)
N(2) 0.0158(15) 0.0124(16) 0.0157(15) -0.0027(12) 0.0009(11) -0.0007(11)
N(3) 0.0101(14) 0.0088(14) 0.0070(13) -0.0017(11) 0.0014(10) 0.0001(10)
N(4) 0.0252(18) 0.0125(16) 0.0222(16) -0.0031(13) -0.0031(13) 0.0020(12)
N(5) 0.0151(15) 0.0129(15) 0.0098(14) -0.0027(12) 0.0004(11) -0.0002(11)
C(1) 0.0087(16) 0.0159(18) 0.0058(15) -0.0003(13) 0.0008(12) -0.0015(12)
C(2) 0.0110(17) 0.0167(19) 0.0087(16) 0.0016(14) -0.0010(12) 0.0002(13)
C(3) 0.0181(18) 0.0143(18) 0.0070(16) -0.0007(14) -0.0052(13) 0.0025(13)
C(4) 0.0108(17) 0.0167(18) 0.0116(17) 0.0011(14) -0.0059(13) 0.0000(13)
C(5) 0.0118(17) 0.0152(18) 0.0097(16) -0.0015(14) -0.0054(12) -0.0006(13)
C(6) 0.0158(18) 0.0146(18) 0.0084(16) 0.0006(14) -0.0047(13) -0.0030(13)
C(7) 0.0150(18) 0.0149(18) 0.0070(16) 0.0022(14) -0.0032(13) -0.0015(13)
C(8) 0.026(2) 0.0163(19) 0.0167(18) -0.0007(16) -0.0025(15) -0.0004(14)
C(9) 0.0129(18) 0.019(2) 0.027(2) 0.0032(15) -0.0003(15) 0.0017(15)
C(10) 0.0179(19) 0.018(2) 0.028(2) -0.0049(16) -0.0062(15) -0.0013(15)
C(11) 0.029(2) 0.0163(19) 0.0124(17) 0.0008(16) -0.0031(15) -0.0032(14)
C(12) 0.0194(19) 0.022(2) 0.0118(17) -0.0002(15) -0.0007(14) 0.0009(14)
C(13) 0.0131(17) 0.0171(19) 0.0119(17) -0.0032(14) 0.0043(13) -0.0037(13)
C(14) 0.0164(19) 0.023(2) 0.0111(17) 0.0014(15) 0.0018(14) -0.0012(14)
C(15) 0.025(2) 0.018(2) 0.0119(18) 0.0022(16) 0.0085(15) 0.0034(14)
C(16) 0.0181(19) 0.0173(19) 0.0129(17) -0.0051(15) 0.0094(14) -0.0029(14)
C(17) 0.0134(18) 0.0186(19) 0.0120(17) -0.0010(14) 0.0038(13) -0.0042(14)
C(18) 0.028(2) 0.017(2) 0.030(2) -0.0039(17) 0.0095(17) -0.0081(16)
C(19) 0.022(2) 0.058(3) 0.0122(19) 0.002(2) -0.0012(15) -0.0061(18)
C(20) 0.050(3) 0.027(2) 0.025(2) 0.010(2) 0.0137(19) 0.0114(18)
C(21) 0.033(2) 0.026(2) 0.031(2) -0.0180(19) 0.0145(18) -0.0075(17)
C(22) 0.018(2) 0.036(2) 0.030(2) 0.0029(18) 0.0033(16) -0.0094(18)
C(23) 0.0048(16) 0.0171(19) 0.0210(18) -0.0021(13) -0.0004(13) 0.0015(14)
C(24) 0.0088(17) 0.023(2) 0.0141(17) -0.0013(14) -0.0034(13) -0.0027(14)
C(25) 0.0102(17) 0.0203(19) 0.0158(18) 0.0033(14) -0.0025(13) 0.0076(14)
C(26) 0.0098(17) 0.0135(18) 0.0215(18) 0.0024(14) -0.0012(14) 0.0017(14)
C(27) 0.0071(16) 0.0181(18) 0.0111(16) 0.0010(13) 0.0012(12) 0.0017(13)
C(28) 0.0129(19) 0.021(2) 0.034(2) -0.0040(15) 0.0010(15) -0.0022(16)
C(29) 0.022(2) 0.047(2) 0.0157(19) -0.0077(19) -0.0024(15) -0.0074(17)
C(30) 0.026(2) 0.031(2) 0.027(2) 0.0048(18) 0.0002(17) 0.0127(17)
C(31) 0.026(2) 0.019(2) 0.032(2) 0.0020(17) 0.0034(17) -0.0040(17)
C(32) 0.0130(19) 0.034(2) 0.0185(18) -0.0036(16) 0.0007(14) 0.0035(16)
C(33) 0.029(2) 0.0154(19) 0.0192(19) -0.0084(16) 0.0013(16) -0.0030(14)
C(34) 0.033(2) 0.038(2) 0.018(2) -0.008(2) -0.0031(17) -0.0047(17)
C(35) 0.0191(19) 0.0170(19) 0.0191(18) -0.0028(15) 0.0004(14) -0.0020(14)
C(36) 0.030(2) 0.023(2) 0.023(2) -0.0041(18) 0.0040(16) 0.0035(16)
C(37) 0.028(2) 0.0141(19) 0.028(2) -0.0010(16) 0.0074(17) 0.0016(15)
C(38) 0.025(2) 0.027(2) 0.048(2) 0.0045(19) 0.0050(19) 0.003(2)
C(39) 0.0134(17) 0.0113(17) 0.0085(16) -0.0034(13) 0.0025(13) -0.0017(12)
C(40) 0.0196(19) 0.0136(18) 0.0107(16) -0.0018(14) -0.0016(13) 0.0001(13)
C(41) 0.028(2) 0.0150(19) 0.0202(19) -0.0098(16) 0.0003(16) 0.0016(14)
C(42) 0.0172(19) 0.024(2) 0.0227(19) -0.0098(16) 0.0011(15) -0.0053(16)
C(43) 0.0150(19) 0.023(2) 0.0223(19) -0.0016(15) -0.0013(14) -0.0050(15)
C(44) 0.0189(19) 0.0123(18) 0.0167(17) -0.0007(14) 0.0007(14) -0.0015(13)
C(45) 0.0116(17) 0.0096(16) 0.0134(17) -0.0039(13) -0.0001(13) 0.0022(12)
C(46) 0.0154(18) 0.0131(18) 0.0151(18) -0.0029(14) -0.0017(13) -0.0014(13)
C(47) 0.0139(18) 0.0123(18) 0.0230(19) -0.0008(14) 0.0019(14) -0.0001(14)
C(48) 0.0157(19) 0.0168(19) 0.0228(19) 0.0007(15) -0.0038(14) 0.0049(14)
C(49) 0.021(2) 0.022(2) 0.0138(18) -0.0020(16) -0.0017(14) 0.0001(14)
C(50) 0.0163(18) 0.0150(18) 0.0136(17) -0.0018(14) 0.0016(14) -0.0019(13)
C(51) 0.0112(17) 0.0111(17) 0.0134(17) -0.0001(13) -0.0018(13) -0.0026(13)
C(52) 0.0142(18) 0.0131(18) 0.0183(18) -0.0024(14) -0.0002(14) 0.0017(14)
C(53) 0.0150(18) 0.024(2) 0.0182(19) -0.0008(15) 0.0015(14) -0.0069(15)
C(54) 0.019(2) 0.0135(19) 0.033(2) 0.0026(15) -0.0029(16) -0.0114(16)
C(55) 0.021(2) 0.0120(18) 0.031(2) -0.0029(15) -0.0036(16) 0.0004(15)
C(56) 0.0155(18) 0.0136(18) 0.0187(18) -0.0016(14) -0.0005(14) 0.0000(14)
C(57) 0.0119(17) 0.0155(18) 0.0172(18) -0.0026(14) -0.0024(13) 0.0051(14)
C(58) 0.028(2) 0.023(2) 0.021(2) 0.0043(17) 0.0024(16) 0.0063(16)
C(59) 0.041(2) 0.024(2) 0.039(2) 0.011(2) 0.003(2) 0.0089(19)
C(60) 0.034(2) 0.027(2) 0.035(2) 0.0004(19) -0.0042(18) 0.0195(18)
C(61) 0.031(2) 0.039(2) 0.018(2) -0.005(2) 0.0028(16) 0.0146(18)
C(62) 0.025(2) 0.024(2) 0.0185(19) 0.0008(17) 0.0024(15) 0.0047(15)
C(63) 0.0124(17) 0.0116(17) 0.0125(16) 0.0004(13) 0.0006(13) 0.0033(13)
C(64) 0.0167(18) 0.0153(18) 0.0120(17) -0.0033(14) 0.0010(13) -0.0016(13)
C(65) 0.0131(18) 0.026(2) 0.0212(19) 0.0003(16) -0.0025(15) -0.0001(15)
C(66) 0.018(2) 0.017(2) 0.0241(19) 0.0051(15) 0.0033(15) 0.0014(15)
C(67) 0.026(2) 0.0172(19) 0.0179(19) -0.0022(16) 0.0039(15) -0.0076(15)
C(68) 0.0159(19) 0.022(2) 0.0170(18) -0.0043(15) -0.0013(14) -0.0031(14)
C(69) 0.0127(17) 0.0185(19) 0.0092(16) -0.0024(14) 0.0016(13) -0.0033(13)
C(70) 0.0184(19) 0.024(2) 0.0156(18) -0.0030(16) 0.0004(14) 0.0030(15)
C(71) 0.0150(19) 0.042(2) 0.0193(19) -0.0055(18) -0.0035(15) 0.0015(17)
C(72) 0.020(2) 0.030(2) 0.0219(19) -0.0115(17) 0.0007(15) -0.0059(16)
C(73) 0.023(2) 0.0150(19) 0.0183(18) -0.0044(15) 0.0042(15) -0.0062(14)
C(74) 0.0154(18) 0.0181(19) 0.0112(17) 0.0003(14) -0.0002(13) -0.0060(14)
B(1) 0.021(2) 0.0071(19) 0.024(2) -0.0033(16) 0.0018(17) -0.0000(16)

loop_
_atom_type_symbol
_atom_type_description
_atom_type_scat_dispersion_real
_atom_type_scat_dispersion_imag
_atom_type_scat_source
C C 0.003 0.002
;
International Tables for Crystallography
(1992, Vol. C, Tables 4.2.6.8 and 6.1.1.4)
;
H H 0.000 0.000
;
International Tables for Crystallography
(1992, Vol. C, Table 6.1.1.4)
;
N N 0.006 0.003
;
International Tables for Crystallography
(1992, Vol. C, Tables 4.2.6.8 and 6.1.1.4)
;
B B 0.001 0.001
;
International Tables for Crystallography
(1992, Vol. C, Tables 4.2.6.8 and 6.1.1.4)
;
Ru Ru -1.259 0.836
;
International Tables for Crystallography
(1992, Vol. C, Tables 4.2.6.8 and 6.1.1.4)
;
P P 0.102 0.094
;
International Tables for Crystallography
(1992, Vol. C, Tables 4.2.6.8 and 6.1.1.4)
;

loop_
_geom_angle_atom_site_label_1
_geom_angle_atom_site_label_2
_geom_angle_atom_site_label_3
_geom_angle
_geom_angle_publ_flag
_geom_angle_site_symmetry_1
_geom_angle_site_symmetry_2
_geom_angle_site_symmetry_3
Ru(2) Ru(1) Ru(3) 59.699(6) ? . . .
Ru(2) Ru(1) N(1) 46.83(7) ? . . .
Ru(2) Ru(1) N(3) 46.23(7) ? . . .
Ru(2) Ru(1) C(3) 139.88(8) ? . . .
Ru(2) Ru(1) C(4) 117.18(8) ? . . .
Ru(2) Ru(1) C(5) 119.10(8) ? . . .
Ru(2) Ru(1) C(6) 145.91(8) ? . . .
Ru(2) Ru(1) C(7) 175.05(9) ? . . .
Ru(3) Ru(1) N(1) 46.23(7) ? . . .
Ru(3) Ru(1) N(3) 45.54(7) ? . . .
Ru(3) Ru(1) C(3) 133.80(9) ? . . .
Ru(3) Ru(1) C(4) 165.78(9) ? . . .
Ru(3) Ru(1) C(5) 154.98(9) ? . . .
Ru(3) Ru(1) C(6) 126.03(8) ? . . .
Ru(3) Ru(1) C(7) 117.39(8) ? . . .
N(1) Ru(1) N(3) 74.13(10) ? . . .
N(1) Ru(1) C(3) 109.76(11) ? . . .
N(1) Ru(1) C(4) 120.55(11) ? . . .
N(1) Ru(1) C(5) 153.72(11) ? . . .
N(1) Ru(1) C(6) 164.85(11) ? . . .
N(1) Ru(1) C(7) 128.22(11) ? . . .
N(3) Ru(1) C(3) 173.86(10) ? . . .
N(3) Ru(1) C(4) 144.01(11) ? . . .
N(3) Ru(1) C(5) 113.35(11) ? . . .
N(3) Ru(1) C(6) 109.89(11) ? . . .
N(3) Ru(1) C(7) 135.34(11) ? . . .
C(3) Ru(1) C(4) 38.41(12) ? . . .
C(3) Ru(1) C(5) 65.37(12) ? . . .
C(3) Ru(1) C(6) 65.10(12) ? . . .
C(3) Ru(1) C(7) 38.52(12) ? . . .
C(4) Ru(1) C(5) 39.21(13) ? . . .
C(4) Ru(1) C(6) 65.19(12) ? . . .
C(4) Ru(1) C(7) 64.53(12) ? . . .
C(5) Ru(1) C(6) 39.20(12) ? . . .
C(5) Ru(1) C(7) 65.36(12) ? . . .
C(6) Ru(1) C(7) 38.91(12) ? . . .
Ru(1) Ru(2) Ru(3) 60.664(7) ? . . .
Ru(1) Ru(2) N(1) 46.90(7) ? . . .
Ru(1) Ru(2) N(3) 46.27(6) ? . . .
Ru(1) Ru(2) C(13) 137.36(8) ? . . .
Ru(1) Ru(2) C(14) 172.04(10) ? . . .
Ru(1) Ru(2) C(15) 148.65(10) ? . . .
Ru(1) Ru(2) C(16) 120.66(8) ? . . .
Ru(1) Ru(2) C(17) 116.07(8) ? . . .
Ru(3) Ru(2) N(1) 46.75(7) ? . . .
Ru(3) Ru(2) N(3) 46.08(7) ? . . .
Ru(3) Ru(2) C(13) 137.16(9) ? . . .
Ru(3) Ru(2) C(14) 117.37(9) ? . . .
Ru(3) Ru(2) C(15) 122.33(9) ? . . .
Ru(3) Ru(2) C(16) 150.39(9) ? . . .
Ru(3) Ru(2) C(17) 170.59(9) ? . . .
N(1) Ru(2) N(3) 74.21(10) ? . . .
N(1) Ru(2) C(13) 110.75(11) ? . . .
N(1) Ru(2) C(14) 125.62(12) ? . . .
N(1) Ru(2) C(15) 160.68(12) ? . . .
N(1) Ru(2) C(16) 158.36(11) ? . . .
N(1) Ru(2) C(17) 124.13(11) ? . . .
N(3) Ru(2) C(13) 175.03(11) ? . . .
N(3) Ru(2) C(14) 138.89(11) ? . . .
N(3) Ru(2) C(15) 110.16(12) ? . . .
N(3) Ru(2) C(16) 110.65(12) ? . . .
N(3) Ru(2) C(17) 139.19(12) ? . . .
C(13) Ru(2) C(14) 38.09(12) ? . . .
C(13) Ru(2) C(15) 65.09(13) ? . . .
C(13) Ru(2) C(16) 64.88(13) ? . . .
C(13) Ru(2) C(17) 38.43(12) ? . . .
C(14) Ru(2) C(15) 39.30(14) ? . . .
C(14) Ru(2) C(16) 65.25(13) ? . . .
C(14) Ru(2) C(17) 64.51(12) ? . . .
C(15) Ru(2) C(16) 39.28(13) ? . . .
C(15) Ru(2) C(17) 65.47(13) ? . . .
C(16) Ru(2) C(17) 38.97(13) ? . . .
Ru(1) Ru(3) Ru(2) 59.637(6) ? . . .
Ru(1) Ru(3) N(1) 46.34(7) ? . . .
Ru(1) Ru(3) N(3) 45.70(7) ? . . .
Ru(1) Ru(3) C(23) 135.23(8) ? . . .
Ru(1) Ru(3) C(24) 167.65(9) ? . . .
Ru(1) Ru(3) C(25) 153.08(9) ? . . .
Ru(1) Ru(3) C(26) 124.72(9) ? . . .
Ru(1) Ru(3) C(27) 117.60(8) ? . . .
Ru(2) Ru(3) N(1) 46.80(7) ? . . .
Ru(2) Ru(3) N(3) 46.20(7) ? . . .
Ru(2) Ru(3) C(23) 137.73(8) ? . . .
Ru(2) Ru(3) C(24) 116.48(8) ? . . .
Ru(2) Ru(3) C(25) 120.59(8) ? . . .
Ru(2) Ru(3) C(26) 148.42(9) ? . . .
Ru(2) Ru(3) C(27) 172.69(8) ? . . .
N(1) Ru(3) N(3) 74.33(10) ? . . .
N(1) Ru(3) C(23) 109.10(11) ? . . .
N(1) Ru(3) C(24) 121.79(12) ? . . .
N(1) Ru(3) C(25) 156.19(11) ? . . .
N(1) Ru(3) C(26) 162.06(11) ? . . .
N(1) Ru(3) C(27) 126.05(11) ? . . .
N(3) Ru(3) C(23) 175.96(11) ? . . .
N(3) Ru(3) C(24) 141.63(11) ? . . .
N(3) Ru(3) C(25) 112.43(12) ? . . .
N(3) Ru(3) C(26) 110.89(12) ? . . .
N(3) Ru(3) C(27) 137.74(11) ? . . .
C(23) Ru(3) C(24) 38.53(12) ? . . .
C(23) Ru(3) C(25) 65.34(13) ? . . .
C(23) Ru(3) C(26) 65.18(13) ? . . .
C(23) Ru(3) C(27) 38.53(12) ? . . .
C(24) Ru(3) C(25) 39.21(13) ? . . .
C(24) Ru(3) C(26) 65.34(13) ? . . .
C(24) Ru(3) C(27) 64.63(11) ? . . .
C(25) Ru(3) C(26) 39.19(12) ? . . .
C(25) Ru(3) C(27) 65.23(12) ? . . .
C(26) Ru(3) C(27) 38.88(12) ? . . .
N(5) P(1) C(39) 115.53(14) ? . . .
N(5) P(1) C(45) 110.75(14) ? . . .
N(5) P(1) C(51) 108.62(14) ? . . .
C(39) P(1) C(45) 107.08(15) ? . . .
C(39) P(1) C(51) 105.13(15) ? . . .
C(45) P(1) C(51) 109.49(14) ? . . .
N(5) P(2) C(57) 109.29(15) ? . . .
N(5) P(2) C(63) 111.16(14) ? . . .
N(5) P(2) C(69) 113.73(14) ? . . .
C(57) P(2) C(63) 109.18(15) ? . . .
C(57) P(2) C(69) 107.96(15) ? . . .
C(63) P(2) C(69) 105.35(15) ? . . .
Ru(1) N(1) Ru(2) 86.27(10) ? . . .
Ru(1) N(1) Ru(3) 87.43(10) ? . . .
Ru(1) N(1) C(1) 128.1(2) ? . . .
Ru(2) N(1) Ru(3) 86.45(9) ? . . .
Ru(2) N(1) C(1) 128.4(2) ? . . .
Ru(3) N(1) C(1) 126.2(2) ? . . .
C(1) N(2) B(1) 179.1(3) ? . . .
Ru(1) N(3) Ru(2) 87.51(10) ? . . .
Ru(1) N(3) Ru(3) 88.76(10) ? . . .
Ru(1) N(3) C(2) 124.7(2) ? . . .
Ru(2) N(3) Ru(3) 87.72(10) ? . . .
Ru(2) N(3) C(2) 126.9(2) ? . . .
Ru(3) N(3) C(2) 128.4(2) ? . . .
P(1) N(5) P(2) 143.50(19) ? . . .
N(1) C(1) N(2) 178.9(3) ? . . .
N(3) C(2) N(4) 179.1(3) ? . . .
Ru(1) C(3) C(4) 69.74(17) ? . . .
Ru(1) C(3) C(7) 70.30(17) ? . . .
Ru(1) C(3) C(8) 124.8(2) ? . . .
C(4) C(3) C(7) 107.5(2) ? . . .
C(4) C(3) C(8) 125.5(2) ? . . .
C(7) C(3) C(8) 126.9(3) ? . . .
Ru(1) C(4) C(3) 71.84(18) ? . . .
Ru(1) C(4) C(5) 69.75(18) ? . . .
Ru(1) C(4) C(9) 129.4(2) ? . . .
C(3) C(4) C(5) 108.9(2) ? . . .
C(3) C(4) C(9) 124.7(3) ? . . .
C(5) C(4) C(9) 126.1(3) ? . . .
Ru(1) C(5) C(4) 71.03(19) ? . . .
Ru(1) C(5) C(6) 71.41(18) ? . . .
Ru(1) C(5) C(10) 125.9(2) ? . . .
C(4) C(5) C(6) 107.6(2) ? . . .
C(4) C(5) C(10) 127.0(2) ? . . .
C(6) C(5) C(10) 125.3(3) ? . . .
Ru(1) C(6) C(5) 69.38(17) ? . . .
Ru(1) C(6) C(7) 70.77(17) ? . . .
Ru(1) C(6) C(11) 125.8(2) ? . . .
C(5) C(6) C(7) 107.4(2) ? . . .
C(5) C(6) C(11) 125.5(3) ? . . .
C(7) C(6) C(11) 127.1(2) ? . . .
Ru(1) C(7) C(3) 71.18(16) ? . . .
Ru(1) C(7) C(6) 70.32(16) ? . . .
Ru(1) C(7) C(12) 128.2(2) ? . . .
C(3) C(7) C(6) 108.6(2) ? . . .
C(3) C(7) C(12) 126.8(3) ? . . .
C(6) C(7) C(12) 124.4(2) ? . . .
Ru(2) C(13) C(14) 70.16(18) ? . . .
Ru(2) C(13) C(17) 69.66(18) ? . . .
Ru(2) C(13) C(18) 126.0(2) ? . . .
C(14) C(13) C(17) 108.1(3) ? . . .
C(14) C(13) C(18) 126.5(3) ? . . .
C(17) C(13) C(18) 125.5(3) ? . . .
Ru(2) C(14) C(13) 71.75(18) ? . . .
Ru(2) C(14) C(15) 69.10(17) ? . . .
Ru(2) C(14) C(19) 129.1(2) ? . . .
C(13) C(14) C(15) 108.4(3) ? . . .
C(13) C(14) C(19) 124.3(3) ? . . .
C(15) C(14) C(19) 127.1(3) ? . . .
Ru(2) C(15) C(14) 71.60(18) ? . . .
Ru(2) C(15) C(16) 70.20(18) ? . . .
Ru(2) C(15) C(20) 124.3(2) ? . . .
C(14) C(15) C(16) 107.1(3) ? . . .
C(14) C(15) C(20) 126.9(3) ? . . .
C(16) C(15) C(20) 125.9(3) ? . . .
Ru(2) C(16) C(15) 70.52(19) ? . . .
Ru(2) C(16) C(17) 71.61(19) ? . . .
Ru(2) C(16) C(21) 125.2(2) ? . . .
C(15) C(16) C(17) 108.3(3) ? . . .
C(15) C(16) C(21) 124.9(3) ? . . .
C(17) C(16) C(21) 126.7(3) ? . . .
Ru(2) C(17) C(13) 71.91(19) ? . . .
Ru(2) C(17) C(16) 69.42(19) ? . . .
Ru(2) C(17) C(22) 127.5(2) ? . . .
C(13) C(17) C(16) 108.1(2) ? . . .
C(13) C(17) C(22) 124.9(3) ? . . .
C(16) C(17) C(22) 126.9(3) ? . . .
Ru(3) C(23) C(24) 69.43(19) ? . . .
Ru(3) C(23) C(27) 69.97(18) ? . . .
Ru(3) C(23) C(28) 124.6(2) ? . . .
C(24) C(23) C(27) 107.2(3) ? . . .
C(24) C(23) C(28) 127.3(3) ? . . .
C(27) C(23) C(28) 125.5(2) ? . . .
Ru(3) C(24) C(23) 72.04(18) ? . . .
Ru(3) C(24) C(25) 69.71(19) ? . . .
Ru(3) C(24) C(29) 128.0(2) ? . . .
C(23) C(24) C(25) 108.7(2) ? . . .
C(23) C(24) C(29) 125.6(3) ? . . .
C(25) C(24) C(29) 125.5(3) ? . . .
Ru(3) C(25) C(24) 71.08(18) ? . . .
Ru(3) C(25) C(26) 70.77(18) ? . . .
Ru(3) C(25) C(30) 126.2(2) ? . . .
C(24) C(25) C(26) 107.6(2) ? . . .
C(24) C(25) C(30) 127.2(2) ? . . .
C(26) C(25) C(30) 125.1(3) ? . . .
Ru(3) C(26) C(25) 70.04(18) ? . . .
Ru(3) C(26) C(27) 71.42(18) ? . . .
Ru(3) C(26) C(31) 126.3(2) ? . . .
C(25) C(26) C(27) 107.8(2) ? . . .
C(25) C(26) C(31) 124.7(3) ? . . .
C(27) C(26) C(31) 127.5(2) ? . . .
Ru(3) C(27) C(23) 71.50(18) ? . . .
Ru(3) C(27) C(26) 69.70(18) ? . . .
Ru(3) C(27) C(32) 127.1(2) ? . . .
C(23) C(27) C(26) 108.7(2) ? . . .
C(23) C(27) C(32) 125.2(3) ? . . .
C(26) C(27) C(32) 126.1(3) ? . . .
C(34) C(33) B(1) 116.9(3) ? . . .
C(36) C(35) B(1) 114.6(2) ? . . .
C(38) C(37) B(1) 115.3(3) ? . . .
P(1) C(39) C(40) 121.9(2) ? . . .
P(1) C(39) C(44) 118.6(2) ? . . .
C(40) C(39) C(44) 119.5(3) ? . . .
C(39) C(40) C(41) 120.0(3) ? . . .
C(40) C(41) C(42) 120.0(3) ? . . .
C(41) C(42) C(43) 120.3(3) ? . . .
C(42) C(43) C(44) 120.3(3) ? . . .
C(39) C(44) C(43) 119.8(3) ? . . .
P(1) C(45) C(46) 118.9(2) ? . . .
P(1) C(45) C(50) 122.0(2) ? . . .
C(46) C(45) C(50) 119.1(2) ? . . .
C(45) C(46) C(47) 120.7(3) ? . . .
C(46) C(47) C(48) 120.0(3) ? . . .
C(47) C(48) C(49) 119.4(3) ? . . .
C(48) C(49) C(50) 120.8(3) ? . . .
C(45) C(50) C(49) 120.0(3) ? . . .
P(1) C(51) C(52) 120.2(2) ? . . .
P(1) C(51) C(56) 120.8(2) ? . . .
C(52) C(51) C(56) 119.0(3) ? . . .
C(51) C(52) C(53) 119.6(3) ? . . .
C(52) C(53) C(54) 120.6(3) ? . . .
C(53) C(54) C(55) 120.0(3) ? . . .
C(54) C(55) C(56) 119.8(3) ? . . .
C(51) C(56) C(55) 120.9(3) ? . . .
P(2) C(57) C(58) 119.1(2) ? . . .
P(2) C(57) C(62) 121.1(2) ? . . .
C(58) C(57) C(62) 119.7(3) ? . . .
C(57) C(58) C(59) 120.3(3) ? . . .
C(58) C(59) C(60) 120.1(3) ? . . .
C(59) C(60) C(61) 120.1(3) ? . . .
C(60) C(61) C(62) 120.2(3) ? . . .
C(57) C(62) C(61) 119.6(3) ? . . .
P(2) C(63) C(64) 120.2(2) ? . . .
P(2) C(63) C(68) 120.3(2) ? . . .
C(64) C(63) C(68) 119.5(3) ? . . .
C(63) C(64) C(65) 120.3(3) ? . . .
C(64) C(65) C(66) 119.5(3) ? . . .
C(65) C(66) C(67) 121.0(3) ? . . .
C(66) C(67) C(68) 120.2(3) ? . . .
C(63) C(68) C(67) 119.5(3) ? . . .
P(2) C(69) C(70) 122.4(2) ? . . .
P(2) C(69) C(74) 117.8(2) ? . . .
C(70) C(69) C(74) 119.6(3) ? . . .
C(69) C(70) C(71) 119.8(3) ? . . .
C(70) C(71) C(72) 120.3(3) ? . . .
C(71) C(72) C(73) 120.3(3) ? . . .
C(72) C(73) C(74) 119.7(3) ? . . .
C(69) C(74) C(73) 120.3(3) ? . . .
N(2) B(1) C(33) 106.4(2) ? . . .
N(2) B(1) C(35) 105.6(2) ? . . .
N(2) B(1) C(37) 106.4(2) ? . . .
C(33) B(1) C(35) 111.4(3) ? . . .
C(33) B(1) C(37) 112.8(2) ? . . .
C(35) B(1) C(37) 113.6(2) ? . . .
C(3) C(8) H(1) 109.5 ? . . .
C(3) C(8) H(2) 109.5 ? . . .
C(3) C(8) H(3) 109.5 ? . . .
H(1) C(8) H(2) 109.5 ? . . .
H(1) C(8) H(3) 109.5 ? . . .
H(2) C(8) H(3) 109.5 ? . . .
C(4) C(9) H(4) 109.5 ? . . .
C(4) C(9) H(5) 109.5 ? . . .
C(4) C(9) H(6) 109.5 ? . . .
H(4) C(9) H(5) 109.5 ? . . .
H(4) C(9) H(6) 109.5 ? . . .
H(5) C(9) H(6) 109.5 ? . . .
C(5) C(10) H(7) 109.5 ? . . .
C(5) C(10) H(8) 109.5 ? . . .
C(5) C(10) H(9) 109.5 ? . . .
H(7) C(10) H(8) 109.5 ? . . .
H(7) C(10) H(9) 109.5 ? . . .
H(8) C(10) H(9) 109.5 ? . . .
C(6) C(11) H(10) 109.5 ? . . .
C(6) C(11) H(11) 109.5 ? . . .
C(6) C(11) H(12) 109.5 ? . . .
H(10) C(11) H(11) 109.5 ? . . .
H(10) C(11) H(12) 109.5 ? . . .
H(11) C(11) H(12) 109.5 ? . . .
C(7) C(12) H(13) 109.5 ? . . .
C(7) C(12) H(14) 109.5 ? . . .
C(7) C(12) H(15) 109.5 ? . . .
H(13) C(12) H(14) 109.5 ? . . .
H(13) C(12) H(15) 109.5 ? . . .
H(14) C(12) H(15) 109.5 ? . . .
C(13) C(18) H(16) 109.5 ? . . .
C(13) C(18) H(17) 109.5 ? . . .
C(13) C(18) H(18) 109.5 ? . . .
H(16) C(18) H(17) 109.5 ? . . .
H(16) C(18) H(18) 109.5 ? . . .
H(17) C(18) H(18) 109.5 ? . . .
C(14) C(19) H(19) 109.5 ? . . .
C(14) C(19) H(20) 109.5 ? . . .
C(14) C(19) H(21) 109.5 ? . . .
H(19) C(19) H(20) 109.5 ? . . .
H(19) C(19) H(21) 109.5 ? . . .
H(20) C(19) H(21) 109.5 ? . . .
C(15) C(20) H(22) 109.5 ? . . .
C(15) C(20) H(23) 109.5 ? . . .
C(15) C(20) H(24) 109.5 ? . . .
H(22) C(20) H(23) 109.5 ? . . .
H(22) C(20) H(24) 109.5 ? . . .
H(23) C(20) H(24) 109.5 ? . . .
C(16) C(21) H(25) 109.5 ? . . .
C(16) C(21) H(26) 109.5 ? . . .
C(16) C(21) H(27) 109.5 ? . . .
H(25) C(21) H(26) 109.5 ? . . .
H(25) C(21) H(27) 109.5 ? . . .
H(26) C(21) H(27) 109.5 ? . . .
C(17) C(22) H(28) 109.5 ? . . .
C(17) C(22) H(29) 109.5 ? . . .
C(17) C(22) H(30) 109.5 ? . . .
H(28) C(22) H(29) 109.5 ? . . .
H(28) C(22) H(30) 109.5 ? . . .
H(29) C(22) H(30) 109.5 ? . . .
C(23) C(28) H(31) 109.5 ? . . .
C(23) C(28) H(32) 109.5 ? . . .
C(23) C(28) H(33) 109.5 ? . . .
H(31) C(28) H(32) 109.5 ? . . .
H(31) C(28) H(33) 109.5 ? . . .
H(32) C(28) H(33) 109.5 ? . . .
C(24) C(29) H(34) 109.5 ? . . .
C(24) C(29) H(35) 109.5 ? . . .
C(24) C(29) H(36) 109.5 ? . . .
H(34) C(29) H(35) 109.5 ? . . .
H(34) C(29) H(36) 109.5 ? . . .
H(35) C(29) H(36) 109.5 ? . . .
C(25) C(30) H(37) 109.5 ? . . .
C(25) C(30) H(38) 109.5 ? . . .
C(25) C(30) H(39) 109.5 ? . . .
H(37) C(30) H(38) 109.5 ? . . .
H(37) C(30) H(39) 109.5 ? . . .
H(38) C(30) H(39) 109.5 ? . . .
C(26) C(31) H(40) 109.5 ? . . .
C(26) C(31) H(41) 109.5 ? . . .
C(26) C(31) H(42) 109.5 ? . . .
H(40) C(31) H(41) 109.5 ? . . .
H(40) C(31) H(42) 109.5 ? . . .
H(41) C(31) H(42) 109.5 ? . . .
C(27) C(32) H(43) 109.5 ? . . .
C(27) C(32) H(44) 109.5 ? . . .
C(27) C(32) H(45) 109.5 ? . . .
H(43) C(32) H(44) 109.5 ? . . .
H(43) C(32) H(45) 109.5 ? . . .
H(44) C(32) H(45) 109.5 ? . . .
C(34) C(33) H(46) 107.6 ? . . .
C(34) C(33) H(47) 107.6 ? . . .
B(1) C(33) H(46) 107.6 ? . . .
B(1) C(33) H(47) 107.6 ? . . .
H(46) C(33) H(47) 109.5 ? . . .
C(33) C(34) H(48) 109.5 ? . . .
C(33) C(34) H(49) 109.5 ? . . .
C(33) C(34) H(50) 109.5 ? . . .
H(48) C(34) H(49) 109.5 ? . . .
H(48) C(34) H(50) 109.5 ? . . .
H(49) C(34) H(50) 109.5 ? . . .
C(36) C(35) H(51) 108.2 ? . . .
C(36) C(35) H(52) 108.2 ? . . .
B(1) C(35) H(51) 108.2 ? . . .
B(1) C(35) H(52) 108.2 ? . . .
H(51) C(35) H(52) 109.5 ? . . .
C(35) C(36) H(53) 109.5 ? . . .
C(35) C(36) H(54) 109.5 ? . . .
C(35) C(36) H(55) 109.5 ? . . .
H(53) C(36) H(54) 109.5 ? . . .
H(53) C(36) H(55) 109.5 ? . . .
H(54) C(36) H(55) 109.5 ? . . .
C(38) C(37) H(56) 108.0 ? . . .
C(38) C(37) H(57) 108.0 ? . . .
B(1) C(37) H(56) 108.0 ? . . .
B(1) C(37) H(57) 108.0 ? . . .
H(56) C(37) H(57) 109.5 ? . . .
C(37) C(38) H(58) 109.5 ? . . .
C(37) C(38) H(59) 109.5 ? . . .
C(37) C(38) H(60) 109.5 ? . . .
H(58) C(38) H(59) 109.5 ? . . .
H(58) C(38) H(60) 109.5 ? . . .
H(59) C(38) H(60) 109.5 ? . . .
C(39) C(40) H(61) 120.0 ? . . .
C(41) C(40) H(61) 120.0 ? . . .
C(40) C(41) H(62) 120.0 ? . . .
C(42) C(41) H(62) 120.0 ? . . .
C(41) C(42) H(63) 119.9 ? . . .
C(43) C(42) H(63) 119.9 ? . . .
C(42) C(43) H(64) 119.8 ? . . .
C(44) C(43) H(64) 119.8 ? . . .
C(39) C(44) H(65) 120.1 ? . . .
C(43) C(44) H(65) 120.1 ? . . .
C(45) C(46) H(66) 119.7 ? . . .
C(47) C(46) H(66) 119.7 ? . . .
C(46) C(47) H(67) 120.0 ? . . .
C(48) C(47) H(67) 120.0 ? . . .
C(47) C(48) H(68) 120.3 ? . . .
C(49) C(48) H(68) 120.3 ? . . .
C(48) C(49) H(69) 119.6 ? . . .
C(50) C(49) H(69) 119.6 ? . . .
C(45) C(50) H(70) 120.0 ? . . .
C(49) C(50) H(70) 120.0 ? . . .
C(51) C(52) H(71) 120.2 ? . . .
C(53) C(52) H(71) 120.2 ? . . .
C(52) C(53) H(72) 119.7 ? . . .
C(54) C(53) H(72) 119.7 ? . . .
C(53) C(54) H(73) 120.0 ? . . .
C(55) C(54) H(73) 120.0 ? . . .
C(54) C(55) H(74) 120.1 ? . . .
C(56) C(55) H(74) 120.1 ? . . .
C(51) C(56) H(75) 119.5 ? . . .
C(55) C(56) H(75) 119.5 ? . . .
C(57) C(58) H(76) 119.9 ? . . .
C(59) C(58) H(76) 119.9 ? . . .
C(58) C(59) H(77) 119.9 ? . . .
C(60) C(59) H(77) 119.9 ? . . .
C(59) C(60) H(78) 120.0 ? . . .
C(61) C(60) H(78) 120.0 ? . . .
C(60) C(61) H(79) 119.9 ? . . .
C(62) C(61) H(79) 119.9 ? . . .
C(57) C(62) H(80) 120.2 ? . . .
C(61) C(62) H(80) 120.2 ? . . .
C(63) C(64) H(81) 119.8 ? . . .
C(65) C(64) H(81) 119.8 ? . . .
C(64) C(65) H(82) 120.2 ? . . .
C(66) C(65) H(82) 120.2 ? . . .
C(65) C(66) H(83) 119.5 ? . . .
C(67) C(66) H(83) 119.5 ? . . .
C(66) C(67) H(84) 119.9 ? . . .
C(68) C(67) H(84) 119.9 ? . . .
C(63) C(68) H(85) 120.3 ? . . .
C(67) C(68) H(85) 120.3 ? . . .
C(69) C(70) H(86) 120.1 ? . . .
C(71) C(70) H(86) 120.1 ? . . .
C(70) C(71) H(87) 119.9 ? . . .
C(72) C(71) H(87) 119.9 ? . . .
C(71) C(72) H(88) 119.8 ? . . .
C(73) C(72) H(88) 119.8 ? . . .
C(72) C(73) H(89) 120.1 ? . . .
C(74) C(73) H(89) 120.1 ? . . .
C(69) C(74) H(90) 119.9 ? . . .
C(73) C(74) H(90) 119.9 ? . . .

loop_
_geom_bond_atom_site_label_1
_geom_bond_atom_site_label_2
_geom_bond_distance
_geom_bond_publ_flag
_geom_bond_site_symmetry_1
_geom_bond_site_symmetry_2
Ru(1) Ru(2) 2.8328(2) ? . .
Ru(1) Ru(3) 2.8621(2) ? . .
Ru(1) N(1) 2.073(2) ? . .
Ru(1) N(3) 2.049(2) ? . .
Ru(1) C(3) 2.180(3) ? . .
Ru(1) C(4) 2.152(3) ? . .
Ru(1) C(5) 2.135(3) ? . .
Ru(1) C(6) 2.162(3) ? . .
Ru(1) C(7) 2.168(2) ? . .
Ru(2) Ru(3) 2.8346(2) ? . .
Ru(2) N(1) 2.070(2) ? . .
Ru(2) N(3) 2.047(2) ? . .
Ru(2) C(13) 2.192(3) ? . .
Ru(2) C(14) 2.171(3) ? . .
Ru(2) C(15) 2.137(3) ? . .
Ru(2) C(16) 2.133(3) ? . .
Ru(2) C(17) 2.162(3) ? . .
Ru(3) N(1) 2.069(2) ? . .
Ru(3) N(3) 2.043(2) ? . .
Ru(3) C(23) 2.189(3) ? . .
Ru(3) C(24) 2.155(3) ? . .
Ru(3) C(25) 2.136(3) ? . .
Ru(3) C(26) 2.146(3) ? . .
Ru(3) C(27) 2.169(3) ? . .
P(1) N(5) 1.581(2) ? . .
P(1) C(39) 1.802(3) ? . .
P(1) C(45) 1.798(3) ? . .
P(1) C(51) 1.794(3) ? . .
P(2) N(5) 1.582(2) ? . .
P(2) C(57) 1.795(3) ? . .
P(2) C(63) 1.793(3) ? . .
P(2) C(69) 1.798(3) ? . .
N(1) C(1) 1.295(4) ? . .
N(2) C(1) 1.153(4) ? . .
N(2) B(1) 1.607(5) ? . .
N(3) C(2) 1.322(4) ? . .
N(4) C(2) 1.165(4) ? . .
C(3) C(4) 1.425(4) ? . .
C(3) C(7) 1.434(4) ? . .
C(3) C(8) 1.498(4) ? . .
C(4) C(5) 1.439(4) ? . .
C(4) C(9) 1.507(4) ? . .
C(5) C(6) 1.442(4) ? . .
C(5) C(10) 1.506(4) ? . .
C(6) C(7) 1.442(4) ? . .
C(6) C(11) 1.499(4) ? . .
C(7) C(12) 1.500(4) ? . .
C(13) C(14) 1.424(4) ? . .
C(13) C(17) 1.433(4) ? . .
C(13) C(18) 1.500(5) ? . .
C(14) C(15) 1.449(5) ? . .
C(14) C(19) 1.496(5) ? . .
C(15) C(16) 1.435(5) ? . .
C(15) C(20) 1.501(5) ? . .
C(16) C(17) 1.433(4) ? . .
C(16) C(21) 1.503(5) ? . .
C(17) C(22) 1.489(5) ? . .
C(23) C(24) 1.434(4) ? . .
C(23) C(27) 1.438(4) ? . .
C(23) C(28) 1.492(5) ? . .
C(24) C(25) 1.440(5) ? . .
C(24) C(29) 1.505(4) ? . .
C(25) C(26) 1.436(4) ? . .
C(25) C(30) 1.500(5) ? . .
C(26) C(27) 1.437(4) ? . .
C(26) C(31) 1.492(5) ? . .
C(27) C(32) 1.502(4) ? . .
C(33) C(34) 1.529(4) ? . .
C(33) B(1) 1.627(5) ? . .
C(35) C(36) 1.529(5) ? . .
C(35) B(1) 1.638(5) ? . .
C(37) C(38) 1.534(5) ? . .
C(37) B(1) 1.631(5) ? . .
C(39) C(40) 1.389(4) ? . .
C(39) C(44) 1.402(4) ? . .
C(40) C(41) 1.392(5) ? . .
C(41) C(42) 1.381(5) ? . .
C(42) C(43) 1.380(5) ? . .
C(43) C(44) 1.383(5) ? . .
C(45) C(46) 1.392(4) ? . .
C(45) C(50) 1.398(4) ? . .
C(46) C(47) 1.388(4) ? . .
C(47) C(48) 1.381(4) ? . .
C(48) C(49) 1.394(4) ? . .
C(49) C(50) 1.376(4) ? . .
C(51) C(52) 1.412(4) ? . .
C(51) C(56) 1.384(4) ? . .
C(52) C(53) 1.382(4) ? . .
C(53) C(54) 1.379(5) ? . .
C(54) C(55) 1.392(5) ? . .
C(55) C(56) 1.381(4) ? . .
C(57) C(58) 1.379(5) ? . .
C(57) C(62) 1.395(4) ? . .
C(58) C(59) 1.382(5) ? . .
C(59) C(60) 1.375(5) ? . .
C(60) C(61) 1.383(5) ? . .
C(61) C(62) 1.383(5) ? . .
C(63) C(64) 1.391(4) ? . .
C(63) C(68) 1.406(4) ? . .
C(64) C(65) 1.387(4) ? . .
C(65) C(66) 1.383(4) ? . .
C(66) C(67) 1.375(5) ? . .
C(67) C(68) 1.388(4) ? . .
C(69) C(70) 1.388(4) ? . .
C(69) C(74) 1.397(4) ? . .
C(70) C(71) 1.384(5) ? . .
C(71) C(72) 1.380(5) ? . .
C(72) C(73) 1.386(5) ? . .
C(73) C(74) 1.378(5) ? . .
C(8) H(1) 0.950 ? . .
C(8) H(2) 0.950 ? . .
C(8) H(3) 0.950 ? . .
C(9) H(4) 0.950 ? . .
C(9) H(5) 0.950 ? . .
C(9) H(6) 0.950 ? . .
C(10) H(7) 0.950 ? . .
C(10) H(8) 0.950 ? . .
C(10) H(9) 0.950 ? . .
C(11) H(10) 0.950 ? . .
C(11) H(11) 0.950 ? . .
C(11) H(12) 0.950 ? . .
C(12) H(13) 0.950 ? . .
C(12) H(14) 0.950 ? . .
C(12) H(15) 0.950 ? . .
C(18) H(16) 0.950 ? . .
C(18) H(17) 0.950 ? . .
C(18) H(18) 0.950 ? . .
C(19) H(19) 0.950 ? . .
C(19) H(20) 0.950 ? . .
C(19) H(21) 0.950 ? . .
C(20) H(22) 0.950 ? . .
C(20) H(23) 0.950 ? . .
C(20) H(24) 0.950 ? . .
C(21) H(25) 0.950 ? . .
C(21) H(26) 0.950 ? . .
C(21) H(27) 0.950 ? . .
C(22) H(28) 0.950 ? . .
C(22) H(29) 0.950 ? . .
C(22) H(30) 0.950 ? . .
C(28) H(31) 0.950 ? . .
C(28) H(32) 0.950 ? . .
C(28) H(33) 0.950 ? . .
C(29) H(34) 0.950 ? . .
C(29) H(35) 0.950 ? . .
C(29) H(36) 0.950 ? . .
C(30) H(37) 0.950 ? . .
C(30) H(38) 0.950 ? . .
C(30) H(39) 0.950 ? . .
C(31) H(40) 0.950 ? . .
C(31) H(41) 0.950 ? . .
C(31) H(42) 0.950 ? . .
C(32) H(43) 0.950 ? . .
C(32) H(44) 0.950 ? . .
C(32) H(45) 0.950 ? . .
C(33) H(46) 0.950 ? . .
C(33) H(47) 0.950 ? . .
C(34) H(48) 0.950 ? . .
C(34) H(49) 0.950 ? . .
C(34) H(50) 0.950 ? . .
C(35) H(51) 0.950 ? . .
C(35) H(52) 0.950 ? . .
C(36) H(53) 0.950 ? . .
C(36) H(54) 0.950 ? . .
C(36) H(55) 0.950 ? . .
C(37) H(56) 0.950 ? . .
C(37) H(57) 0.950 ? . .
C(38) H(58) 0.950 ? . .
C(38) H(59) 0.950 ? . .
C(38) H(60) 0.950 ? . .
C(40) H(61) 0.950 ? . .
C(41) H(62) 0.950 ? . .
C(42) H(63) 0.950 ? . .
C(43) H(64) 0.950 ? . .
C(44) H(65) 0.950 ? . .
C(46) H(66) 0.950 ? . .
C(47) H(67) 0.950 ? . .
C(48) H(68) 0.950 ? . .
C(49) H(69) 0.950 ? . .
C(50) H(70) 0.950 ? . .
C(52) H(71) 0.950 ? . .
C(53) H(72) 0.950 ? . .
C(54) H(73) 0.950 ? . .
C(55) H(74) 0.950 ? . .
C(56) H(75) 0.950 ? . .
C(58) H(76) 0.950 ? . .
C(59) H(77) 0.950 ? . .
C(60) H(78) 0.950 ? . .
C(61) H(79) 0.950 ? . .
C(62) H(80) 0.950 ? . .
C(64) H(81) 0.950 ? . .
C(65) H(82) 0.950 ? . .
C(66) H(83) 0.950 ? . .
C(67) H(84) 0.950 ? . .
C(68) H(85) 0.950 ? . .
C(70) H(86) 0.950 ? . .
C(71) H(87) 0.950 ? . .
C(72) H(88) 0.950 ? . .
C(73) H(89) 0.950 ? . .
C(74) H(90) 0.950 ? . .
